data_7249116
loop_
_publ_author_name
'Hoser, Anna'
'Zwolenik, Aleksandra'
'Makal, Anna'

_publ_section_title
;
 On the importance of low-frequency modes in predicting pressure-induced
 phase transitions.
;
_journal_issue 31
_journal_name_full 'Physical chemistry chemical physics : PCCP'
_journal_page_first 20745
_journal_page_last 20749
_journal_paper_doi 10.1039/d4cp02368d
_journal_volume 26
_journal_year 2024
_chemical_formula_moiety 'C20 H14 O2'
_chemical_formula_sum 'C20 H14 O2'
_chemical_formula_weight 286.31
_space_group_crystal_system monoclinic
_space_group_IT_number 14
_space_group_name_Hall '-P 2ybc'
_space_group_name_H-M_alt 'P 1 21/c 1'
_atom_sites_solution_hydrogens difmap
_atom_sites_solution_primary direct
_audit_creation_date 2024-01-17
_audit_creation_method
;
Olex2 1.5
(compiled 2023.08.24 svn.re1ec1418 for OlexSys, GUI svn.r6817)
;
_audit_update_record
;
2024-02-13 deposited with the CCDC.	2024-07-24 downloaded from the CCDC.
;
_cell_angle_alpha 90
_cell_angle_beta 102.4944(19)
_cell_angle_gamma 90
_cell_formula_units_Z 4
_cell_length_a 7.15110(13)
_cell_length_b 10.90793(19)
_cell_length_c 17.7744(3)
_cell_measurement_reflns_used 19785
_cell_measurement_temperature 100.00(10)
_cell_measurement_theta_max 34.4320
_cell_measurement_theta_min 3.3090
_cell_volume 1353.63(4)
_computing_cell_refinement 'CrysAlisPro 1.171.39.43d (Rigaku OD, 2018)'
_computing_data_collection 'CrysAlisPro 1.171.39.43d (Rigaku OD, 2018)'
_computing_data_reduction 'CrysAlisPro 1.171.39.43d (Rigaku OD, 2018)'
_computing_molecular_graphics 'Olex2 1.5 (Dolomanov et al., 2009)'
_computing_publication_material 'Olex2 1.5 (Dolomanov et al., 2009)'
_computing_structure_refinement 'SHELXL 2018/3 (Sheldrick, 2015)'
_computing_structure_solution 'SHELXS  (Sheldrick, 2008)'
_diffrn_ambient_environment N~2~
_diffrn_ambient_temperature 100.00(10)
_diffrn_detector 'CCD plate'
_diffrn_detector_type HyPix
_diffrn_measured_fraction_theta_full 0.998
_diffrn_measured_fraction_theta_max 0.949
_diffrn_measurement_details
;
List of Runs (angles in degrees, time in seconds):

  # Type    Start    End  Width  t~exp~   \w     \q     \k     \f   Frames
#--------------------------------------------------------------------------
  1  \w    -52.00  43.00   0.50   80.00    --   30.50 -49.00  90.00  190
  2  \w     -9.00 112.00   0.50   80.00    --   30.50  49.00-122.00  242
  3  \w    -75.00 -39.00   0.50   80.00    --  -30.81 -49.00  90.00   72
  4  \w    -12.00 116.00   0.50   80.00    --   30.50  77.00  90.00  256
  5  \w     56.00 114.00   0.50   80.00    --   30.50 178.00  90.00  116
  6  \w    -49.00 -23.00   0.50   80.00    --   30.50  19.00-150.00   52
  7  \w    -12.00  78.00   0.50   80.00    --   30.50  77.00 -60.00  180
  8  \w     -4.00 117.00   0.50   80.00    --   30.50  19.00-150.00  242
  9  \w     -2.00 110.00   0.50   80.00    --   30.50  57.00  60.00  224
 10  \w   -126.00 -61.00   0.50   80.00    --  -30.81 178.00 -90.00  130
 11  \w   -124.00 -63.00   0.50   80.00    --  -30.81-178.00-180.00  122
 12  \w   -116.00   8.00   0.50   80.00    --  -30.81 -38.00 -90.00  248
 13  \w   -118.00  54.00   0.50   80.00    --  -30.81  19.00-150.00  344
 14  \w   -126.00 -73.00   0.50   80.00    --  -30.81-178.00  30.00  106
 15  \w    -22.00  16.00   0.50   80.00    --  -30.81 -99.00 150.00   76
 16  \w    -38.00  43.00   0.50   80.00    --  -30.81  49.00-122.00  162
;
_diffrn_measurement_device 'four-circle diffractometer'
_diffrn_measurement_device_type 'SuperNova, Dual, Cu at home/near, HyPix'
_diffrn_measurement_method '\w scans'
_diffrn_orient_matrix_type 'CrysAlisPro convention (1999,Acta A55,543-557)'
_diffrn_orient_matrix_UB_11 0.0575942284
_diffrn_orient_matrix_UB_12 -0.0442814338
_diffrn_orient_matrix_UB_13 0.0234894896
_diffrn_orient_matrix_UB_21 0.0836230409
_diffrn_orient_matrix_UB_22 0.0287614565
_diffrn_orient_matrix_UB_23 -0.0069440485
_diffrn_orient_matrix_UB_31 0.0037924276
_diffrn_orient_matrix_UB_32 0.0379375689
_diffrn_orient_matrix_UB_33 0.0327143467
_diffrn_radiation_monochromator mirror
_diffrn_radiation_probe x-ray
_diffrn_radiation_type 'Mo K\a'
_diffrn_radiation_wavelength 0.71073
_diffrn_reflns_av_R_equivalents 0.0488
_diffrn_reflns_av_unetI/netI 0.0276
_diffrn_reflns_Laue_measured_fraction_full 0.998
_diffrn_reflns_Laue_measured_fraction_max 0.949
_diffrn_reflns_limit_h_max 11
_diffrn_reflns_limit_h_min -11
_diffrn_reflns_limit_k_max 17
_diffrn_reflns_limit_k_min -17
_diffrn_reflns_limit_l_max 27
_diffrn_reflns_limit_l_min -27
_diffrn_reflns_number 48392
_diffrn_reflns_point_group_measured_fraction_full 0.998
_diffrn_reflns_point_group_measured_fraction_max 0.949
_diffrn_reflns_theta_full 25.242
_diffrn_reflns_theta_max 34.567
_diffrn_reflns_theta_min 3.326
_diffrn_source 'micro-focus sealed X-ray tube'
_diffrn_source_type 'SuperNova (Mo) X-ray Source'
_exptl_absorpt_coefficient_mu 0.090
_exptl_absorpt_correction_T_max 1.000
_exptl_absorpt_correction_T_min 0.836
_exptl_absorpt_correction_type gaussian
_exptl_absorpt_process_details
;
CrysAlisPro 1.171.39.43d (Rigaku Oxford Diffraction, 2018)
Numerical absorption correction based on gaussian integration over
			a multifaceted crystal model
Empirical absorption correction using spherical harmonics,
 implemented in SCALE3 ABSPACK scaling algorithm.
;
_exptl_crystal_colour 'clear yellow'
_exptl_crystal_colour_lustre clear
_exptl_crystal_colour_primary yellow
_exptl_crystal_density_diffrn 1.405
_exptl_crystal_description irregular
_exptl_crystal_F_000 600
_exptl_crystal_size_max 0.173
_exptl_crystal_size_mid 0.141
_exptl_crystal_size_min 0.036
_refine_diff_density_max 0.471
_refine_diff_density_min -0.194
_refine_diff_density_rms 0.056
_refine_ls_extinction_method none
_refine_ls_goodness_of_fit_ref 1.043
_refine_ls_hydrogen_treatment refall
_refine_ls_matrix_type full
_refine_ls_number_parameters 255
_refine_ls_number_reflns 5486
_refine_ls_number_restraints 0
_refine_ls_restrained_S_all 1.043
_refine_ls_R_factor_all 0.0631
_refine_ls_R_factor_gt 0.0440
_refine_ls_shift/su_max 0.001
_refine_ls_shift/su_mean 0.000
_refine_ls_structure_factor_coef Fsqd
_refine_ls_weighting_details 'w=1/[\s^2^(Fo^2^)+(0.0803P)^2^+0.0475P] where P=(Fo^2^+2Fc^2^)/3'
_refine_ls_weighting_scheme calc
_refine_ls_wR_factor_gt 0.1198
_refine_ls_wR_factor_ref 0.1293
_reflns_Friedel_coverage 0.000
_reflns_number_gt 4111
_reflns_number_total 5486
_reflns_threshold_expression 'I > 2\s(I)'
_cod_data_source_file d4cp02368d2.cif
_cod_data_source_block 2oapb_100k_smart3_abs
_cod_depositor_comments 'Adding full bibliography for 7249110--7249118.cif.'
_cod_database_code 7249116
_shelx_shelxl_version_number 2018/3
_chemical_oxdiff_formula 'C20 H14 O2'
_shelx_space_group_comment
;
The symmetry employed for this shelxl refinement is uniquely defined
by the following loop, which should always be used as a source of
symmetry information in preference to the above space-group names.
They are only intended as comments.
;
_olex2_refinement_description
;
;
_olex2_submission_special_instructions 'No special instructions were received'
_oxdiff_exptl_absorpt_empirical_details
;
Empirical correction (ABSPACK) includes:
- Absorption correction using spherical harmonics
- Frame scaling
;
_oxdiff_exptl_absorpt_empirical_full_max 1.258
_oxdiff_exptl_absorpt_empirical_full_min 0.823

loop_
_space_group_symop_operation_xyz
'x, y, z'
'-x, y+1/2, -z+1/2'
'-x, -y, -z'
'x, -y-1/2, z-1/2'

loop_
_atom_site_label
_atom_site_type_symbol
_atom_site_fract_x
_atom_site_fract_y
_atom_site_fract_z
_atom_site_U_iso_or_equiv
_atom_site_adp_type
_atom_site_occupancy
_atom_site_site_symmetry_order
_atom_site_calc_flag
_atom_site_refinement_flags_posn
_atom_site_refinement_flags_adp
_atom_site_refinement_flags_occupancy
_atom_site_disorder_assembly
_atom_site_disorder_group
C1 C 0.24475(10) 0.98448(7) 0.49282(4) 0.01581(14) Uani 1 1 d . . . . .
C2 C 0.21188(11) 0.85691(7) 0.47674(4) 0.01654(14) Uani 1 1 d . . . . .
C3 C 0.22866(11) 1.06901(7) 0.42994(4) 0.01755(15) Uani 1 1 d . . . . .
C4 C 0.31902(11) 0.94302(7) 0.63189(4) 0.01623(14) Uani 1 1 d . . . . .
C5 C 0.29938(10) 1.02865(7) 0.57028(4) 0.01591(14) Uani 1 1 d . . . . .
C6 C 0.28293(11) 0.81934(7) 0.61458(4) 0.01717(14) Uani 1 1 d . . . . .
C7 C 0.23508(11) 0.77387(7) 0.53962(4) 0.01708(14) Uani 1 1 d . . . . .
C8 C 0.26797(11) 1.19569(7) 0.44410(5) 0.01953(15) Uani 1 1 d . . . . .
C9 C 0.17952(11) 1.02675(8) 0.35263(5) 0.02002(16) Uani 1 1 d . . . . .
C10 C 0.31708(12) 1.23734(8) 0.52204(5) 0.02145(16) Uani 1 1 d . . . . .
C11 C 0.15490(12) 0.81825(8) 0.39779(5) 0.02074(16) Uani 1 1 d . . . . .
O12 O 0.47002(9) 1.07299(6) 0.73586(3) 0.02476(14) Uani 1 1 d . . . . .
C13 C 0.33103(12) 1.15849(7) 0.58220(5) 0.01978(15) Uani 1 1 d . . . . .
C14 C 0.14100(12) 0.89921(8) 0.33880(5) 0.02225(17) Uani 1 1 d . . . . .
C15 C 0.17271(12) 1.11012(9) 0.29186(5) 0.02462(18) Uani 1 1 d . . . . .
C16 C 0.26022(12) 1.27623(8) 0.38173(5) 0.02412(17) Uani 1 1 d . . . . .
C17 C 0.38571(11) 0.97683(7) 0.71499(4) 0.01829(15) Uani 1 1 d . . . . .
C18 C 0.22419(11) 0.63729(7) 0.52995(5) 0.02006(16) Uani 1 1 d . . . . .
O19 O 0.25546(11) 0.58620(6) 0.47258(4) 0.03026(16) Uani 1 1 d . . . . .
C20 C 0.21368(12) 1.23319(9) 0.30653(5) 0.02633(19) Uani 1 1 d . . . . .
C21 C 0.17864(14) 0.56170(8) 0.59488(5) 0.02398(17) Uani 1 1 d . . . . .
C22 C 0.34924(14) 0.88761(9) 0.77532(5) 0.02400(17) Uani 1 1 d . . . . .
H6 H 0.3035(17) 0.7585(11) 0.6583(7) 0.027(3) Uiso 1 1 d . . . . .
H20 H 0.2133(19) 1.2907(12) 0.2635(7) 0.040(3) Uiso 1 1 d . . . . .
H11 H 0.1298(18) 0.7303(12) 0.3869(7) 0.036(3) Uiso 1 1 d . . . . .
H15 H 0.1414(18) 1.0776(11) 0.2372(7) 0.028(3) Uiso 1 1 d . . . . .
H10 H 0.3443(18) 1.3253(12) 0.5307(7) 0.035(3) Uiso 1 1 d . . . . .
H22A H 0.429(2) 0.8150(14) 0.7761(8) 0.051(4) Uiso 1 1 d . . . . .
H13 H 0.3672(17) 1.1891(11) 0.6346(7) 0.027(3) Uiso 1 1 d . . . . .
H22B H 0.2134(18) 0.8618(12) 0.7638(7) 0.033(3) Uiso 1 1 d . . . . .
H22C H 0.3794(19) 0.9286(11) 0.8257(7) 0.033(3) Uiso 1 1 d . . . . .
H16 H 0.2958(18) 1.3626(12) 0.3924(7) 0.035(3) Uiso 1 1 d . . . . .
H14 H 0.1041(17) 0.8718(11) 0.2838(7) 0.027(3) Uiso 1 1 d . . . . .
H21A H 0.0736(19) 0.5979(12) 0.6140(7) 0.036(3) Uiso 1 1 d . . . . .
H21B H 0.142(2) 0.4786(13) 0.5749(7) 0.043(4) Uiso 1 1 d . . . . .
H21C H 0.292(2) 0.5545(12) 0.6379(7) 0.038(3) Uiso 1 1 d . . . . .

loop_
_atom_site_aniso_label
_atom_site_aniso_U_11
_atom_site_aniso_U_22
_atom_site_aniso_U_33
_atom_site_aniso_U_23
_atom_site_aniso_U_13
_atom_site_aniso_U_12
C1 0.0141(3) 0.0175(3) 0.0159(3) -0.0012(2) 0.0033(2) 0.0013(2)
C2 0.0157(3) 0.0184(3) 0.0155(3) -0.0026(2) 0.0033(2) 0.0002(3)
C3 0.0145(3) 0.0208(3) 0.0174(3) 0.0012(3) 0.0034(2) 0.0020(3)
C4 0.0168(3) 0.0171(3) 0.0150(3) -0.0024(2) 0.0039(2) 0.0011(2)
C5 0.0153(3) 0.0157(3) 0.0169(3) -0.0020(2) 0.0038(2) 0.0005(2)
C6 0.0184(3) 0.0164(3) 0.0166(3) -0.0011(3) 0.0038(3) 0.0008(2)
C7 0.0178(3) 0.0162(3) 0.0173(3) -0.0026(2) 0.0038(3) 0.0003(2)
C8 0.0172(3) 0.0192(3) 0.0226(4) 0.0026(3) 0.0054(3) 0.0022(3)
C9 0.0164(3) 0.0263(4) 0.0171(3) 0.0010(3) 0.0030(3) 0.0034(3)
C10 0.0219(4) 0.0168(3) 0.0258(4) -0.0005(3) 0.0057(3) -0.0003(3)
C11 0.0211(4) 0.0230(4) 0.0176(3) -0.0049(3) 0.0031(3) -0.0009(3)
O12 0.0305(3) 0.0231(3) 0.0194(3) -0.0058(2) 0.0026(2) -0.0034(2)
C13 0.0216(3) 0.0170(3) 0.0209(4) -0.0030(3) 0.0048(3) -0.0006(3)
C14 0.0214(4) 0.0284(4) 0.0162(3) -0.0032(3) 0.0026(3) 0.0010(3)
C15 0.0201(4) 0.0346(5) 0.0189(4) 0.0058(3) 0.0037(3) 0.0052(3)
C16 0.0207(4) 0.0236(4) 0.0288(4) 0.0079(3) 0.0070(3) 0.0035(3)
C17 0.0181(3) 0.0208(3) 0.0158(3) -0.0031(3) 0.0034(3) 0.0025(3)
C18 0.0211(4) 0.0169(3) 0.0214(4) -0.0033(3) 0.0029(3) 0.0000(3)
O19 0.0450(4) 0.0202(3) 0.0274(3) -0.0077(2) 0.0120(3) -0.0002(3)
C20 0.0212(4) 0.0328(5) 0.0255(4) 0.0119(3) 0.0063(3) 0.0057(3)
C21 0.0284(4) 0.0175(3) 0.0259(4) 0.0001(3) 0.0056(3) -0.0002(3)
C22 0.0290(4) 0.0263(4) 0.0164(4) 0.0006(3) 0.0042(3) -0.0011(3)

loop_
_atom_type_symbol
_atom_type_description
_atom_type_scat_dispersion_real
_atom_type_scat_dispersion_imag
_atom_type_scat_source
C C 0.0033 0.0016 'International Tables Vol C Tables 4.2.6.8 and 6.1.1.4'
H H 0.0000 0.0000 'International Tables Vol C Tables 4.2.6.8 and 6.1.1.4'
O O 0.0106 0.0060 'International Tables Vol C Tables 4.2.6.8 and 6.1.1.4'

loop_
_exptl_crystal_face_index_h
_exptl_crystal_face_index_k
_exptl_crystal_face_index_l
_exptl_crystal_face_perp_dist
3 3 5 0.0480
-5 0 3 0.0571
-1 2 5 0.0569
-1 5 0 0.0068
1 -5 -1 0.0241
2 -9 -21 0.0669
3 -1 -5 0.0793
6 -6 -20 0.0754
10 1 -9 0.0779
5 3 1 0.0652
0 2 5 0.0607
-2 -4 -5 0.0757
-3 1 5 0.0622
-1 5 4 0.0255
0 -2 5 0.0854
0 2 -24 0.0701

loop_
_geom_angle_atom_site_label_1
_geom_angle_atom_site_label_2
_geom_angle_atom_site_label_3
_geom_angle
_geom_angle_site_symmetry_1
_geom_angle_site_symmetry_3
_geom_angle_publ_flag
C2 C1 C3 119.20(7) . . ?
C2 C1 C5 121.27(7) . . ?
C5 C1 C3 119.50(7) . . ?
C1 C2 C11 118.71(7) . . ?
C7 C2 C1 118.50(7) . . ?
C7 C2 C11 122.78(7) . . ?
C8 C3 C1 120.50(7) . . ?
C9 C3 C1 120.46(7) . . ?
C9 C3 C8 119.01(7) . . ?
C5 C4 C17 123.72(7) . . ?
C6 C4 C5 118.82(7) . . ?
C6 C4 C17 117.39(7) . . ?
C1 C5 C13 118.26(7) . . ?
C4 C5 C1 118.71(7) . . ?
C4 C5 C13 123.03(7) . . ?
C4 C6 H6 118.5(7) . . ?
C7 C6 C4 123.41(7) . . ?
C7 C6 H6 117.9(7) . . ?
C2 C7 C18 123.29(7) . . ?
C6 C7 C2 119.23(7) . . ?
C6 C7 C18 117.34(7) . . ?
C3 C8 C10 118.60(7) . . ?
C16 C8 C3 119.68(8) . . ?
C16 C8 C10 121.71(8) . . ?
C3 C9 C14 118.73(7) . . ?
C15 C9 C3 119.63(8) . . ?
C15 C9 C14 121.64(8) . . ?
C8 C10 H10 117.4(7) . . ?
C13 C10 C8 121.53(7) . . ?
C13 C10 H10 121.0(7) . . ?
C2 C11 H11 118.5(7) . . ?
C14 C11 C2 121.40(8) . . ?
C14 C11 H11 120.1(7) . . ?
C5 C13 H13 118.7(7) . . ?
C10 C13 C5 121.55(7) . . ?
C10 C13 H13 119.7(7) . . ?
C9 C14 H14 117.3(7) . . ?
C11 C14 C9 121.40(7) . . ?
C11 C14 H14 121.3(7) . . ?
C9 C15 H15 118.3(7) . . ?
C20 C15 C9 120.76(8) . . ?
C20 C15 H15 120.9(7) . . ?
C8 C16 H16 118.8(7) . . ?
C20 C16 C8 120.56(8) . . ?
C20 C16 H16 120.5(7) . . ?
C4 C17 C22 118.32(7) . . ?
O12 C17 C4 122.69(7) . . ?
O12 C17 C22 118.99(7) . . ?
C7 C18 C21 117.97(7) . . ?
O19 C18 C7 122.23(8) . . ?
O19 C18 C21 119.77(8) . . ?
C15 C20 C16 120.37(8) . . ?
C15 C20 H20 120.2(8) . . ?
C16 C20 H20 119.4(8) . . ?
C18 C21 H21A 110.8(7) . . ?
C18 C21 H21B 108.1(8) . . ?
C18 C21 H21C 110.9(8) . . ?
H21A C21 H21B 109.6(11) . . ?
H21A C21 H21C 109.2(10) . . ?
H21B C21 H21C 108.2(11) . . ?
C17 C22 H22A 110.1(9) . . ?
C17 C22 H22B 110.4(7) . . ?
C17 C22 H22C 108.4(7) . . ?
H22A C22 H22B 108.4(12) . . ?
H22A C22 H22C 110.2(11) . . ?
H22B C22 H22C 109.3(10) . . ?

loop_
_geom_bond_atom_site_label_1
_geom_bond_atom_site_label_2
_geom_bond_distance
_geom_bond_site_symmetry_2
_geom_bond_publ_flag
C1 C2 1.4298(11) . ?
C1 C3 1.4342(11) . ?
C1 C5 1.4309(10) . ?
C2 C7 1.4202(11) . ?
C2 C11 1.4372(11) . ?
C3 C8 1.4217(11) . ?
C3 C9 1.4197(11) . ?
C4 C5 1.4230(11) . ?
C4 C6 1.3954(11) . ?
C4 C17 1.4966(11) . ?
C5 C13 1.4427(11) . ?
C6 C7 1.3931(11) . ?
C6 H6 1.008(12) . ?
C7 C18 1.4998(11) . ?
C8 C10 1.4277(12) . ?
C8 C16 1.4062(11) . ?
C9 C14 1.4291(12) . ?
C9 C15 1.4047(12) . ?
C10 C13 1.3590(11) . ?
C10 H10 0.985(13) . ?
C11 C14 1.3581(12) . ?
C11 H11 0.987(13) . ?
O12 C17 1.2266(10) . ?
C13 H13 0.970(11) . ?
C14 H14 1.001(12) . ?
C15 C20 1.3868(14) . ?
C15 H15 1.012(12) . ?
C16 C20 1.3876(13) . ?
C16 H16 0.984(13) . ?
C17 C22 1.5120(12) . ?
C18 O19 1.2243(10) . ?
C18 C21 1.5102(12) . ?
C20 H20 0.989(13) . ?
C21 H21A 0.973(13) . ?
C21 H21B 0.987(14) . ?
C21 H21C 0.991(14) . ?
C22 H22A 0.973(15) . ?
C22 H22B 0.989(13) . ?
C22 H22C 0.983(13) . ?

loop_
_geom_torsion_atom_site_label_1
_geom_torsion_atom_site_label_2
_geom_torsion_atom_site_label_3
_geom_torsion_atom_site_label_4
_geom_torsion
_geom_torsion_site_symmetry_1
_geom_torsion_site_symmetry_2
_geom_torsion_site_symmetry_3
_geom_torsion_site_symmetry_4
_geom_torsion_publ_flag
C1 C2 C7 C6 1.99(11) . . . . ?
C1 C2 C7 C18 -173.59(7) . . . . ?
C1 C2 C11 C14 3.21(12) . . . . ?
C1 C3 C8 C10 -2.17(11) . . . . ?
C1 C3 C8 C16 177.01(7) . . . . ?
C1 C3 C9 C14 1.83(11) . . . . ?
C1 C3 C9 C15 -177.20(7) . . . . ?
C1 C5 C13 C10 -2.49(11) . . . . ?
C2 C1 C3 C8 -177.47(7) . . . . ?
C2 C1 C3 C9 0.39(11) . . . . ?
C2 C1 C5 C4 -0.60(11) . . . . ?
C2 C1 C5 C13 179.72(7) . . . . ?
C2 C7 C18 O19 23.86(12) . . . . ?
C2 C7 C18 C21 -157.99(7) . . . . ?
C2 C11 C14 C9 -0.99(13) . . . . ?
C3 C1 C2 C7 177.78(7) . . . . ?
C3 C1 C2 C11 -2.86(11) . . . . ?
C3 C1 C5 C4 -178.53(7) . . . . ?
C3 C1 C5 C13 1.79(10) . . . . ?
C3 C8 C10 C13 1.53(12) . . . . ?
C3 C8 C16 C20 0.30(12) . . . . ?
C3 C9 C14 C11 -1.56(12) . . . . ?
C3 C9 C15 C20 0.09(12) . . . . ?
C4 C5 C13 C10 177.85(7) . . . . ?
C4 C6 C7 C2 -3.23(12) . . . . ?
C4 C6 C7 C18 172.62(7) . . . . ?
C5 C1 C2 C7 -0.15(11) . . . . ?
C5 C1 C2 C11 179.21(7) . . . . ?
C5 C1 C3 C8 0.50(11) . . . . ?
C5 C1 C3 C9 178.36(7) . . . . ?
C5 C4 C6 C7 2.45(12) . . . . ?
C5 C4 C17 O12 -17.42(12) . . . . ?
C5 C4 C17 C22 163.35(7) . . . . ?
C6 C4 C5 C1 -0.48(11) . . . . ?
C6 C4 C5 C13 179.18(7) . . . . ?
C6 C4 C17 O12 159.59(8) . . . . ?
C6 C4 C17 C22 -19.64(11) . . . . ?
C6 C7 C18 O19 -151.80(8) . . . . ?
C6 C7 C18 C21 26.35(11) . . . . ?
C7 C2 C11 C14 -177.45(7) . . . . ?
C8 C3 C9 C14 179.72(7) . . . . ?
C8 C3 C9 C15 0.69(11) . . . . ?
C8 C10 C13 C5 0.82(12) . . . . ?
C8 C16 C20 C15 0.50(13) . . . . ?
C9 C3 C8 C10 179.94(7) . . . . ?
C9 C3 C8 C16 -0.88(11) . . . . ?
C9 C15 C20 C16 -0.69(13) . . . . ?
C10 C8 C16 C20 179.45(8) . . . . ?
C11 C2 C7 C6 -177.34(7) . . . . ?
C11 C2 C7 C18 7.07(12) . . . . ?
C14 C9 C15 C20 -178.92(8) . . . . ?
C15 C9 C14 C11 177.45(8) . . . . ?
C16 C8 C10 C13 -177.63(8) . . . . ?
C17 C4 C5 C1 176.49(7) . . . . ?
C17 C4 C5 C13 -3.85(12) . . . . ?
C17 C4 C6 C7 -174.71(7) . . . . ?

loop_
_exptl_oxdiff_crystal_face_indexfrac_h
_exptl_oxdiff_crystal_face_indexfrac_k
_exptl_oxdiff_crystal_face_indexfrac_l
_exptl_oxdiff_crystal_face_x
_exptl_oxdiff_crystal_face_y
_exptl_oxdiff_crystal_face_z
3.0000 3.0000 5.0000 0.1574 0.3024 0.2888
-5.0000 0.0000 3.0000 -0.2175 -0.4389 0.0792
-1.0000 2.0000 5.0000 -0.0287 -0.0608 0.2357
-1.0000 5.0000 -0.0000 -0.2790 0.0602 0.1859
1.0000 -5.0000 -1.0000 0.2555 -0.0532 -0.2186
2.0000 -9.0000 -21.0000 0.0204 0.0542 -1.0209
3.0000 -1.0000 -5.0000 0.0996 0.2568 -0.1901
6.0000 -6.0000 -20.0000 0.1415 0.4681 -0.8592
10.0000 1.0000 -9.0000 0.3203 0.9275 -0.2186
5.0000 3.0000 1.0000 0.1786 0.4975 0.1655
0.0000 2.0000 5.0000 0.0289 0.0228 0.2394
-2.0000 -4.0000 -5.0000 -0.0555 -0.2476 -0.3229
-3.0000 1.0000 5.0000 -0.0996 -0.2568 0.1901
-1.0000 5.0000 4.0000 -0.1850 0.0324 0.3168
0.0000 -2.0000 5.0000 0.2060 -0.0922 0.0877
-0.0000 2.0000 -24.0000 -0.6523 0.2242 -0.7093
